data_4026735
loop_
_publ_author_name
'R. Frederick Lambert'
'Robert J. Hinkle'
'Stephen E. Ammann'
'Yajing Lian'
'Jia Liu'
'Shane E. Lewis'
'Robert D. Pike'

_publ_contact_author_address
;Department of Chemistry
College of William and Mary
P. O. Box 8795
Williamsburg, VA 23187-8795
;
_publ_contact_author_email rjhink@wm.edu
_publ_contact_author_fax 757-221-2715
_publ_contact_author_name 'Robert J. Hinkle'
_publ_contact_author_phone 757-221-1501
_publ_section_title
;
 Bi(OTf)3-, TfOH-, and TMSOTf- Mediated, One-Pot Epoxide Rearrangement,
 Addition, and Intramolecular Silyl-Modified Sakurai (ISMS) Cascade toward
 Dihydropyrans: Comparison of Catalysts and Role of Bi(OTf)3
;
_journal_name_full 'Journal of Organic Chemistry'
_journal_page_first 9269
_journal_page_last 9277
_journal_paper_doi 10.1021/jo201478d
_journal_volume 76
_journal_year 2011
_chemical_formula_moiety 'C20 H22 O'
_chemical_formula_sum 'C20 H22 O'
_chemical_formula_weight 278.38
_chemical_name_systematic
; 
 ? 
;
_space_group_IT_number 9
_symmetry_cell_setting monoclinic
_symmetry_space_group_name_Hall 'C -2yc'
_symmetry_space_group_name_H-M 'C 1 c 1'
_atom_sites_solution_hydrogens geom
_atom_sites_solution_primary direct
_atom_sites_solution_secondary difmap
_audit_creation_method SHELXL-97
_cell_angle_alpha 90.00
_cell_angle_beta 116.2110(10)
_cell_angle_gamma 90.00
_cell_formula_units_Z 4
_cell_length_a 17.2161(3)
_cell_length_b 5.95830(10)
_cell_length_c 17.2485(3)
_cell_measurement_reflns_used 7233
_cell_measurement_temperature 100(2)
_cell_measurement_theta_max 68.41
_cell_measurement_theta_min 5.72
_cell_volume 1587.39(5)
_computing_cell_refinement 'SAINTPLUS (Bruker AXS, 2004)'
_computing_data_collection 'APEX2 (Bruker AXS, 2004)'
_computing_data_reduction SAINTPLUS
_computing_molecular_graphics 'ORTEP3 (Farrugia, 1997)'
_computing_publication_material 'SHELXL97 (Sheldrick, 1997)'
_computing_structure_refinement 'XSHELL (Bruker, 2004)'
_computing_structure_solution 'SHELXS97 (Sheldrick, 1997)'
_diffrn_ambient_temperature 100(2)
_diffrn_measured_fraction_theta_full 0.996
_diffrn_measured_fraction_theta_max 0.997
_diffrn_measurement_device_type 'Bruker SMART APEX II CCD'
_diffrn_measurement_method '\w and \y'
_diffrn_radiation_monochromator graphite
_diffrn_radiation_source 'fine-focus sealed tube'
_diffrn_radiation_type CuK\a
_diffrn_radiation_wavelength 1.54178
_diffrn_reflns_av_R_equivalents 0.0308
_diffrn_reflns_av_sigmaI/netI 0.0324
_diffrn_reflns_limit_h_max 20
_diffrn_reflns_limit_h_min -18
_diffrn_reflns_limit_k_max 6
_diffrn_reflns_limit_k_min -7
_diffrn_reflns_limit_l_max 20
_diffrn_reflns_limit_l_min -19
_diffrn_reflns_number 8161
_diffrn_reflns_theta_full 66.90
_diffrn_reflns_theta_max 66.90
_diffrn_reflns_theta_min 5.72
_diffrn_standards_number 0
_exptl_absorpt_coefficient_mu 0.533
_exptl_absorpt_correction_T_max 0.9233
_exptl_absorpt_correction_T_min 0.8672
_exptl_absorpt_correction_type numerical
_exptl_absorpt_process_details 'SADABS (Sheldrick, 2004)'
_exptl_crystal_colour colorless
_exptl_crystal_density_diffrn 1.165
_exptl_crystal_description plate
_exptl_crystal_F_000 600
_exptl_crystal_size_max 0.28
_exptl_crystal_size_mid 0.26
_exptl_crystal_size_min 0.15
_refine_diff_density_max 0.110
_refine_diff_density_min -0.156
_refine_diff_density_rms 0.031
_refine_ls_abs_structure_details 'Flack H D (1983), Acta Cryst. A39, 876-881'
_refine_ls_abs_structure_Flack 0.17(19)
_refine_ls_extinction_method none
_refine_ls_goodness_of_fit_ref 1.043
_refine_ls_hydrogen_treatment mixed
_refine_ls_matrix_type full
_refine_ls_number_parameters 278
_refine_ls_number_reflns 2425
_refine_ls_number_restraints 2
_refine_ls_restrained_S_all 1.043
_refine_ls_R_factor_all 0.0284
_refine_ls_R_factor_gt 0.0283
_refine_ls_shift/su_max 0.000
_refine_ls_shift/su_mean 0.000
_refine_ls_structure_factor_coef Fsqd
_refine_ls_weighting_details 'calc w=1/[\s^2^(Fo^2^)+(0.0505P)^2^+0.2677P] where P=(Fo^2^+2Fc^2^)/3'
_refine_ls_weighting_scheme calc
_refine_ls_wR_factor_gt 0.0748
_refine_ls_wR_factor_ref 0.0749
_reflns_number_gt 2411
_reflns_number_total 2425
_reflns_threshold_expression >2sigma(I)
_cod_data_source_file jo201478d_si_002.cif
_cod_data_source_block cc
_cod_database_code 4026735

loop_
_symmetry_equiv_pos_as_xyz
'x, y, z'
'x, -y, z+1/2'
'x+1/2, y+1/2, z'
'x+1/2, -y+1/2, z+1/2'

loop_
_atom_site_label
_atom_site_type_symbol
_atom_site_fract_x
_atom_site_fract_y
_atom_site_fract_z
_atom_site_U_iso_or_equiv
_atom_site_adp_type
_atom_site_occupancy
_atom_site_symmetry_multiplicity
_atom_site_calc_flag
O1 O 0.84749(6) 0.30027(16) 0.91740(5) 0.0266(2) Uani 1 1 d
C1 C 0.91636(10) 0.3297(3) 0.89286(9) 0.0331(3) Uani 1 1 d
C2 C 0.90698(12) 0.5572(3) 0.85049(11) 0.0432(4) Uani 1 1 d
C3 C 0.81606(11) 0.5953(3) 0.78511(10) 0.0380(3) Uani 1 1 d
C4 C 0.75117(10) 0.4697(2) 0.78124(9) 0.0309(3) Uani 1 1 d
C5 C 0.76516(8) 0.2817(2) 0.84476(8) 0.0259(3) Uani 1 1 d
C6 C 1.00095(10) 0.3022(3) 0.97310(10) 0.0389(4) Uani 1 1 d
C7 C 1.01468(11) 0.0721(3) 1.01346(13) 0.0464(4) Uani 1 1 d
C8 C 0.69715(9) 0.2796(2) 0.87935(8) 0.0238(3) Uani 1 1 d
C9 C 0.60699(8) 0.2480(2) 0.80581(8) 0.0245(3) Uani 1 1 d
C10 C 0.58323(9) 0.0512(2) 0.75703(9) 0.0279(3) Uani 1 1 d
C11 C 0.50212(10) 0.0322(3) 0.68661(9) 0.0350(3) Uani 1 1 d
C12 C 0.44393(10) 0.2093(3) 0.66452(10) 0.0374(4) Uani 1 1 d
C13 C 0.46606(10) 0.4030(3) 0.71324(10) 0.0359(3) Uani 1 1 d
C14 C 0.54707(9) 0.4227(2) 0.78353(9) 0.0297(3) Uani 1 1 d
C15 C 0.71814(9) 0.1102(2) 0.95216(8) 0.0263(3) Uani 1 1 d
C16 C 0.76090(10) -0.0907(2) 0.95667(10) 0.0336(3) Uani 1 1 d
C17 C 0.77960(12) -0.2396(3) 1.02455(11) 0.0476(4) Uani 1 1 d
C18 C 0.75492(13) -0.1933(4) 1.08797(11) 0.0537(5) Uani 1 1 d
C19 C 0.71206(12) 0.0057(4) 1.08507(10) 0.0538(6) Uani 1 1 d
C20 C 0.69411(10) 0.1593(3) 1.01728(9) 0.0361(3) Uani 1 1 d
H1 H 0.9131(13) 0.207(3) 0.8499(12) 0.034(4) Uiso 1 1 d
H2A H 0.9478(15) 0.562(3) 0.8253(13) 0.055(6) Uiso 1 1 d
H2B H 0.9269(16) 0.671(4) 0.8967(15) 0.054(5) Uiso 1 1 d
H3 H 0.8073(14) 0.712(4) 0.7447(14) 0.047(5) Uiso 1 1 d
H4 H 0.6925(12) 0.486(3) 0.7369(13) 0.036(4) Uiso 1 1 d
H5 H 0.7631(10) 0.128(3) 0.8138(10) 0.023(4) Uiso 1 1 d
H6A H 0.9995(13) 0.415(3) 1.0112(13) 0.038(4) Uiso 1 1 d
H6B H 1.0489(12) 0.339(3) 0.9569(11) 0.033(4) Uiso 1 1 d
H7A H 1.0681(16) 0.065(4) 1.0711(15) 0.056(6) Uiso 1 1 d
H7B H 0.9651(16) 0.022(4) 1.0233(15) 0.055(6) Uiso 1 1 d
H7C H 1.0165(17) -0.043(4) 0.9760(17) 0.068(7) Uiso 1 1 d
H8 H 0.6989(11) 0.430(3) 0.9036(10) 0.028(4) Uiso 1 1 d
H10 H 0.6238(11) -0.078(3) 0.7723(10) 0.024(4) Uiso 1 1 d
H11 H 0.4855(12) -0.107(3) 0.6500(12) 0.038(4) Uiso 1 1 d
H12 H 0.3880(12) 0.196(3) 0.6172(12) 0.033(4) Uiso 1 1 d
H13 H 0.4259(12) 0.528(3) 0.7011(12) 0.033(4) Uiso 1 1 d
H14 H 0.5610(12) 0.561(3) 0.8182(12) 0.039(5) Uiso 1 1 d
H16 H 0.7800(12) -0.129(3) 0.9122(12) 0.038(5) Uiso 1 1 d
H17 H 0.8117(15) -0.394(4) 1.0249(15) 0.058(6) Uiso 1 1 d
H18 H 0.7700(16) -0.299(4) 1.1351(16) 0.063(6) Uiso 1 1 d
H19 H 0.6934(16) 0.040(4) 1.1243(17) 0.059(6) Uiso 1 1 d
H20 H 0.6644(13) 0.298(3) 1.0147(12) 0.037(4) Uiso 1 1 d

loop_
_atom_site_aniso_label
_atom_site_aniso_U_11
_atom_site_aniso_U_22
_atom_site_aniso_U_33
_atom_site_aniso_U_23
_atom_site_aniso_U_13
_atom_site_aniso_U_12
O1 0.0186(5) 0.0406(5) 0.0198(4) -0.0042(4) 0.0076(4) -0.0047(4)
C1 0.0235(7) 0.0506(8) 0.0283(7) -0.0115(6) 0.0142(6) -0.0090(6)
C2 0.0359(9) 0.0612(10) 0.0359(8) -0.0022(8) 0.0190(7) -0.0193(8)
C3 0.0429(9) 0.0461(8) 0.0284(7) 0.0003(6) 0.0189(7) -0.0117(7)
C4 0.0288(8) 0.0415(7) 0.0216(7) -0.0003(6) 0.0105(6) -0.0031(6)
C5 0.0188(7) 0.0353(7) 0.0210(6) -0.0032(5) 0.0065(6) -0.0039(5)
C6 0.0232(8) 0.0585(9) 0.0348(8) -0.0132(7) 0.0128(7) -0.0082(6)
C7 0.0235(8) 0.0593(10) 0.0450(9) -0.0123(8) 0.0047(7) 0.0039(7)
C8 0.0226(7) 0.0262(6) 0.0225(6) -0.0021(5) 0.0098(6) -0.0026(5)
C9 0.0206(7) 0.0309(6) 0.0227(6) 0.0021(5) 0.0101(6) -0.0038(5)
C10 0.0256(7) 0.0322(7) 0.0246(7) 0.0023(5) 0.0100(6) -0.0033(5)
C11 0.0329(9) 0.0426(8) 0.0247(7) -0.0007(6) 0.0085(7) -0.0126(6)
C12 0.0228(8) 0.0536(9) 0.0268(7) 0.0105(6) 0.0029(6) -0.0089(6)
C13 0.0241(8) 0.0415(8) 0.0392(8) 0.0140(6) 0.0113(7) 0.0035(6)
C14 0.0260(7) 0.0325(7) 0.0316(7) 0.0039(6) 0.0135(6) -0.0023(5)
C15 0.0175(6) 0.0357(7) 0.0209(6) -0.0013(5) 0.0041(5) -0.0096(5)
C16 0.0307(8) 0.0309(7) 0.0261(7) -0.0002(5) 0.0005(6) -0.0056(6)
C17 0.0414(10) 0.0413(9) 0.0318(8) 0.0062(6) -0.0095(8) -0.0154(7)
C18 0.0416(10) 0.0624(11) 0.0311(9) 0.0177(8) -0.0077(7) -0.0257(9)
C19 0.0369(9) 0.1011(16) 0.0197(8) -0.0025(9) 0.0093(7) -0.0359(10)
C20 0.0234(7) 0.0571(9) 0.0265(7) -0.0047(6) 0.0100(6) -0.0118(7)

loop_
_atom_type_symbol
_atom_type_description
_atom_type_scat_dispersion_real
_atom_type_scat_dispersion_imag
_atom_type_scat_source
C C 0.0181 0.0091 'International Tables Vol C Tables 4.2.6.8 and 6.1.1.4'
H H 0.0000 0.0000 'International Tables Vol C Tables 4.2.6.8 and 6.1.1.4'
O O 0.0492 0.0322 'International Tables Vol C Tables 4.2.6.8 and 6.1.1.4'

loop_
_geom_angle_atom_site_label_1
_geom_angle_atom_site_label_2
_geom_angle_atom_site_label_3
_geom_angle
C5 O1 C1 112.43(9)
O1 C1 C6 107.72(11)
O1 C1 C2 109.01(13)
C6 C1 C2 113.16(13)
O1 C1 H1 109.8(11)
C6 C1 H1 108.0(11)
C2 C1 H1 109.1(10)
C3 C2 C1 110.77(13)
C3 C2 H2A 112.4(12)
C1 C2 H2A 107.3(12)
C3 C2 H2B 112.4(14)
C1 C2 H2B 107.6(12)
H2A C2 H2B 106.1(18)
C4 C3 C2 122.32(14)
C4 C3 H3 121.4(14)
C2 C3 H3 116.3(13)
C3 C4 C5 121.54(14)
C3 C4 H4 123.2(11)
C5 C4 H4 115.2(11)
O1 C5 C4 111.06(11)
O1 C5 C8 107.06(10)
C4 C5 C8 112.62(11)
O1 C5 H5 108.1(9)
C4 C5 H5 108.5(8)
C8 C5 H5 109.3(9)
C7 C6 C1 114.37(14)
C7 C6 H6A 111.8(11)
C1 C6 H6A 104.4(12)
C7 C6 H6B 110.3(10)
C1 C6 H6B 107.4(10)
H6A C6 H6B 108.3(15)
C6 C7 H7A 112.2(13)
C6 C7 H7B 112.7(13)
H7A C7 H7B 107.3(18)
C6 C7 H7C 112.9(15)
H7A C7 H7C 110(2)
H7B C7 H7C 101(2)
C9 C8 C15 112.83(10)
C9 C8 C5 110.50(10)
C15 C8 C5 112.49(11)
C9 C8 H8 107.2(10)
C15 C8 H8 107.6(9)
C5 C8 H8 105.9(10)
C10 C9 C14 118.49(13)
C10 C9 C8 121.76(11)
C14 C9 C8 119.69(12)
C11 C10 C9 120.55(13)
C11 C10 H10 119.1(9)
C9 C10 H10 120.4(9)
C12 C11 C10 120.12(14)
C12 C11 H11 119.0(11)
C10 C11 H11 120.9(11)
C13 C12 C11 119.85(14)
C13 C12 H12 119.7(10)
C11 C12 H12 120.4(10)
C12 C13 C14 120.18(14)
C12 C13 H13 122.0(11)
C14 C13 H13 117.8(11)
C13 C14 C9 120.79(13)
C13 C14 H14 118.8(11)
C9 C14 H14 120.4(11)
C16 C15 C20 118.42(13)
C16 C15 C8 122.91(12)
C20 C15 C8 118.67(13)
C15 C16 C17 121.15(16)
C15 C16 H16 120.4(11)
C17 C16 H16 118.4(11)
C18 C17 C16 120.54(19)
C18 C17 H17 120.8(13)
C16 C17 H17 118.6(13)
C17 C18 C19 119.55(16)
C17 C18 H18 118.5(14)
C19 C18 H18 121.9(14)
C18 C19 C20 120.29(18)
C18 C19 H19 122.2(15)
C20 C19 H19 117.5(15)
C15 C20 C19 120.04(17)
C15 C20 H20 119.0(11)
C19 C20 H20 121.0(11)

loop_
_geom_bond_atom_site_label_1
_geom_bond_atom_site_label_2
_geom_bond_distance
O1 C5 1.4221(15)
O1 C1 1.4350(17)
C1 C6 1.511(2)
C1 C2 1.514(2)
C1 H1 1.024(18)
C2 C3 1.488(2)
C2 H2A 0.98(2)
C2 H2B 0.99(2)
C3 C4 1.322(2)
C3 H3 0.95(2)
C4 C5 1.5096(19)
C4 H4 0.97(2)
C5 C8 1.5310(18)
C5 H5 1.051(16)
C6 C7 1.508(3)
C6 H6A 0.95(2)
C6 H6B 1.007(19)
C7 H7A 1.01(2)
C7 H7B 0.99(2)
C7 H7C 0.95(3)
C8 C9 1.5214(18)
C8 C15 1.5251(17)
C8 H8 0.985(17)
C9 C10 1.395(2)
C9 C14 1.395(2)
C10 C11 1.393(2)
C10 H10 0.992(16)
C11 C12 1.387(2)
C11 H11 1.004(19)
C12 C13 1.379(2)
C12 H12 0.952(19)
C13 C14 1.391(2)
C13 H13 0.974(19)
C14 H14 0.98(2)
C15 C16 1.389(2)
C15 C20 1.389(2)
C16 C17 1.389(2)
C16 H16 0.984(19)
C17 C18 1.365(3)
C17 H17 1.07(2)
C18 C19 1.385(3)
C18 H18 0.97(3)
C19 C20 1.408(3)
C19 H19 0.89(3)
C20 H20 0.963(19)

loop_
_geom_torsion_atom_site_label_1
_geom_torsion_atom_site_label_2
_geom_torsion_atom_site_label_3
_geom_torsion_atom_site_label_4
_geom_torsion
C5 O1 C1 C6 -169.21(11)
C5 O1 C1 C2 67.65(14)
O1 C1 C2 C3 -46.98(16)
C6 C1 C2 C3 -166.82(13)
C1 C2 C3 C4 14.6(2)
C2 C3 C4 C5 1.5(2)
C1 O1 C5 C4 -50.05(14)
C1 O1 C5 C8 -173.36(11)
C3 C4 C5 O1 15.17(18)
C3 C4 C5 C8 135.24(15)
O1 C1 C6 C7 63.21(17)
C2 C1 C6 C7 -176.22(14)
O1 C5 C8 C9 -177.09(10)
C4 C5 C8 C9 60.57(14)
O1 C5 C8 C15 -50.00(13)
C4 C5 C8 C15 -172.34(11)
C15 C8 C9 C10 -62.30(15)
C5 C8 C9 C10 64.60(14)
C15 C8 C9 C14 120.49(12)
C5 C8 C9 C14 -112.61(13)
C14 C9 C10 C11 1.34(19)
C8 C9 C10 C11 -175.90(12)
C9 C10 C11 C12 -0.2(2)
C10 C11 C12 C13 -1.0(2)
C11 C12 C13 C14 1.1(2)
C12 C13 C14 C9 0.0(2)
C10 C9 C14 C13 -1.23(19)
C8 C9 C14 C13 176.07(11)
C9 C8 C15 C16 93.66(15)
C5 C8 C15 C16 -32.18(16)
C9 C8 C15 C20 -86.85(14)
C5 C8 C15 C20 147.31(12)
C20 C15 C16 C17 -0.1(2)
C8 C15 C16 C17 179.35(13)
C15 C16 C17 C18 1.1(2)
C16 C17 C18 C19 -1.0(2)
C17 C18 C19 C20 -0.1(2)
C16 C15 C20 C19 -0.9(2)
C8 C15 C20 C19 179.59(13)
C18 C19 C20 C15 1.0(2)
